data_2217090
loop_
_publ_author_name
'Nawazish Ali, Syed'
'Begum, Sabira'
'Winnik, Mitchell A.'
'Lough, Alan J.'

_publ_section_title
;
 <i>trans</i>-Cyclohex-2-ene-1,4-diyl bis(4-nitrophenyl) dicarbonate
;
_journal_coeditor_code HB2674
_journal_issue 1
_journal_name_full 'Acta Crystallographica Section E'
_journal_page_first o281
_journal_page_last o281
_journal_paper_doi 10.1107/S1600536807065993
_journal_volume 64
_journal_year 2008
_chemical_formula_iupac 'C20 H16 N2 O10'
_chemical_formula_moiety 'C20 H16 N2 O10'
_chemical_formula_sum 'C20 H16 N2 O10'
_chemical_formula_weight 444.35
_chemical_name_systematic
;
trans-Cyclohex-2-ene-1,4-diyl bis(4-nitrophenyl) dicarbonate
;
_space_group_IT_number 14
_symmetry_cell_setting monoclinic
_symmetry_space_group_name_Hall '-P 2yn'
_symmetry_space_group_name_H-M 'P 1 21/n 1'
_atom_sites_solution_hydrogens geom
_atom_sites_solution_primary direct
_atom_sites_solution_secondary difmap
_cell_angle_alpha 90.00
_cell_angle_beta 96.453(4)
_cell_angle_gamma 90.00
_cell_formula_units_Z 2
_cell_length_a 5.6874(4)
_cell_length_b 13.4958(10)
_cell_length_c 12.7017(5)
_cell_measurement_reflns_used 9286
_cell_measurement_temperature 150.0(10)
_cell_measurement_theta_max 27.5
_cell_measurement_theta_min 3
_cell_volume 968.76(11)
_computing_cell_refinement 'DENZO-SMN (Otwinowski & Minor, 1997)'
_computing_data_collection 'COLLECT (Nonius, 2002)'
_computing_data_reduction 'DENZO-SMN (Otwinowski & Minor, 1997)'
_computing_molecular_graphics 'PLATON (Spek, 2003)'
_computing_publication_material 'SHELXTL/PC (Sheldrick, 2001)'
_computing_structure_refinement 'SHELXTL/PC (Sheldrick, 2001)'
_computing_structure_solution 'SIR92 (Altomare <i>et al.</i>,  1994)'
_diffrn_ambient_temperature 150(2)
_diffrn_detector_area_resol_mean 9
_diffrn_measured_fraction_theta_full 0.996
_diffrn_measured_fraction_theta_max 0.996
_diffrn_measurement_device_type 'Nonius KappaCCD'
_diffrn_measurement_method '\f scans and \w scans with \k offsets'
_diffrn_radiation_monochromator graphite
_diffrn_radiation_source 'fine-focus sealed tube'
_diffrn_radiation_type MoK\a
_diffrn_radiation_wavelength 0.71073
_diffrn_reflns_av_R_equivalents 0.0679
_diffrn_reflns_av_sigmaI/netI 0.0485
_diffrn_reflns_limit_h_max 7
_diffrn_reflns_limit_h_min -7
_diffrn_reflns_limit_k_max 17
_diffrn_reflns_limit_k_min -17
_diffrn_reflns_limit_l_max 16
_diffrn_reflns_limit_l_min -16
_diffrn_reflns_number 9286
_diffrn_reflns_theta_full 27.50
_diffrn_reflns_theta_max 27.50
_diffrn_reflns_theta_min 3.02
_diffrn_standards_number 0
_exptl_absorpt_coefficient_mu 0.125
_exptl_absorpt_correction_T_max 0.987
_exptl_absorpt_correction_T_min 0.560
_exptl_absorpt_correction_type multi-scan
_exptl_absorpt_process_details '(SORTAV; Blessing, 1995)'
_exptl_crystal_colour colourless
_exptl_crystal_density_diffrn 1.523
_exptl_crystal_density_method 'not measured'
_exptl_crystal_description needle
_exptl_crystal_F_000 460
_exptl_crystal_size_max 0.40
_exptl_crystal_size_mid 0.18
_exptl_crystal_size_min 0.12
_refine_diff_density_max 0.236
_refine_diff_density_min -0.353
_refine_ls_extinction_method none
_refine_ls_goodness_of_fit_ref 1.053
_refine_ls_hydrogen_treatment constr
_refine_ls_matrix_type full
_refine_ls_number_parameters 185
_refine_ls_number_reflns 2222
_refine_ls_number_restraints 58
_refine_ls_restrained_S_all 1.051
_refine_ls_R_factor_all 0.0944
_refine_ls_R_factor_gt 0.0552
_refine_ls_shift/su_max 0.001
_refine_ls_shift/su_mean 0.000
_refine_ls_structure_factor_coef Fsqd
_refine_ls_weighting_details 'calc w=1/[\s^2^(Fo^2^)+(0.0883P)^2^+0.1379P] where P=(Fo^2^+2Fc^2^)/3'
_refine_ls_weighting_scheme calc
_refine_ls_wR_factor_gt 0.1427
_refine_ls_wR_factor_ref 0.1667
_reflns_number_gt 1408
_reflns_number_total 2222
_reflns_threshold_expression I>2\s(I)
_cod_data_source_file hb2674.cif
_cod_data_source_block I
_cod_depositor_comments
;
The following automatic conversions were performed:
'_symmetry_cell_setting' value 'Monoclinic' changed to 'monoclinic'
according to '/home/saulius/struct/CIF-dictionaries/cif_core.dic'
dictionary named 'cif_core.dic' version 2.4.1 from 2010-06-29.

Automatic conversion script
Id: cif_fix_enum 1527 2010-12-29 10:47:43Z saulius 

The following automatic conversions were performed:

'_symmetry_cell_setting' value 'Monoclinic' changed to 'monoclinic'
according to /home/saulius/struct/CIF-dictionaries/cif_core.dic
dictionary named 'cif_core.dic' version 2.4.1 from 2010-06-29.

Automatic conversion script
Id: cif_fix_values 1715 2011-07-08 13:25:40Z adriana 
;
_cod_original_sg_symbol_H-M 'P 21/n'
_cod_database_code 2217090
_cod_database_fobs_code 2217090

loop_
_symmetry_equiv_pos_as_xyz
'x, y, z'
'-x+1/2, y+1/2, -z+1/2'
'-x, -y, -z'
'x-1/2, -y-1/2, z-1/2'

loop_
_atom_site_type_symbol
_atom_site_label
_atom_site_fract_x
_atom_site_fract_y
_atom_site_fract_z
_atom_site_U_iso_or_equiv
_atom_site_adp_type
_atom_site_calc_flag
_atom_site_refinement_flags
_atom_site_occupancy
_atom_site_disorder_assembly
_atom_site_disorder_group
N N1 0.1105(3) 0.66892(13) 1.23307(12) 0.0413(4) Uani d . 1 . .
O O1 0.2311(3) 0.72664(14) 1.28816(11) 0.0724(5) Uani d . 1 . .
O O2 -0.0346(3) 0.61480(13) 1.26762(11) 0.0677(5) Uani d . 1 . .
C C1 0.1364(3) 0.66467(13) 1.12001(13) 0.0337(4) Uani d . 1 . .
C C2 -0.0422(3) 0.62192(14) 1.05264(14) 0.0382(4) Uani d . 1 . .
H H2 -0.1786 0.5955 1.0793 0.046 Uiso calc R 1 . .
C C3 -0.0189(4) 0.61836(14) 0.94586(14) 0.0422(5) Uani d . 1 . .
H H3 -0.1399 0.5899 0.8976 0.051 Uiso calc R 1 . .
C C4 0.1818(4) 0.65644(15) 0.91015(14) 0.0431(5) Uani d . 1 . .
C C5 0.3600(3) 0.69951(16) 0.97755(15) 0.0455(5) Uani d . 1 . .
H H5 0.4966 0.7254 0.9506 0.055 Uiso calc R 1 . .
C C6 0.3380(3) 0.70468(15) 1.08455(14) 0.0406(5) Uani d . 1 . .
H H6 0.4573 0.7347 1.1325 0.049 Uiso calc R 1 . .
O O3 0.1941(3) 0.65488(13) 0.80041(10) 0.0582(4) Uani d . 1 . .
C C7 0.3396(3) 0.58846(15) 0.76418(14) 0.0394(5) Uani d . 1 A .
O O4 0.4698(2) 0.53485(11) 0.81690(10) 0.0491(4) Uani d . 1 . .
O O5 0.3066(3) 0.59665(13) 0.65942(10) 0.0551(4) Uani d D 1 . .
C C8A 0.4218(17) 0.5118(9) 0.6065(8) 0.0423(9) Uani d PD 0.2680(13) A -1
H H8A 0.4651 0.4583 0.6597 0.051 Uiso calc PR 0.2680(13) A -1
C C9A 0.6450(17) 0.5568(7) 0.5726(7) 0.0341(18) Uani d PD 0.2680(13) A -1
H H9A 0.7567 0.5721 0.6360 0.041 Uiso calc PR 0.2680(13) A -1
H H9B 0.6059 0.6195 0.5341 0.041 Uiso calc PR 0.2680(13) A -1
C C10A 0.7618(16) 0.4853(7) 0.5010(6) 0.0509(19) Uani d PD 0.2680(13) A -1
H H10A 0.9225 0.5081 0.4897 0.061 Uiso calc PR 0.2680(13) A -1
H H10B 0.7721 0.4177 0.5314 0.061 Uiso calc PR 0.2680(13) A -1
C C11A 0.5965(18) 0.4882(9) 0.3987(9) 0.0423(9) Uani d PD 0.2680(13) . -1
H H11A 0.6139 0.5519 0.3603 0.051 Uiso calc PR 0.2680(13) A -1
C C12A 0.3392(18) 0.4672(7) 0.4093(7) 0.037(2) Uani d PD 0.2680(13) A -1
H H12A 0.2298 0.4543 0.3487 0.045 Uiso calc PR 0.2680(13) A -1
C C13A 0.2677(17) 0.4674(6) 0.5102(5) 0.0435(17) Uani d PD 0.2680(13) A -1
H H13A 0.1188 0.4392 0.5203 0.052 Uiso calc PR 0.2680(13) A -1
C C8B 0.496(2) 0.5532(8) 0.6018(9) 0.0423(9) Uani d PD 0.2320(13) A -2
H H8B 0.6551 0.5605 0.6438 0.051 Uiso calc PR 0.2320(13) A -2
C C9B 0.4298(19) 0.4460(8) 0.5879(8) 0.0341(18) Uani d PD 0.2320(13) A -2
H H9C 0.2613 0.4410 0.5587 0.041 Uiso calc PR 0.2320(13) A -2
H H9D 0.4489 0.4127 0.6578 0.041 Uiso calc PR 0.2320(13) A -2
C C10B 0.5814(19) 0.3938(10) 0.5141(8) 0.0509(19) Uani d PD 0.2320(13) A -2
H H10C 0.5527 0.3214 0.5139 0.061 Uiso calc PR 0.2320(13) A -2
H H10D 0.7515 0.4062 0.5359 0.061 Uiso calc PR 0.2320(13) A -2
C C11B 0.506(2) 0.4379(8) 0.4055(9) 0.0423(9) Uani d PD 0.2320(13) . -2
H H11B 0.3474 0.4124 0.3759 0.051 Uiso calc PR 0.2320(13) A -2
C C12B 0.5147(19) 0.5479(9) 0.3997(9) 0.037(2) Uani d PD 0.2320(13) A -2
H H12B 0.5330 0.5814 0.3353 0.045 Uiso calc PR 0.2320(13) A -2
C C13B 0.4943(19) 0.5999(9) 0.4934(7) 0.0435(17) Uani d PD 0.2320(13) A -2
H H13B 0.4777 0.6698 0.4887 0.052 Uiso calc PR 0.2320(13) A -2

loop_
_atom_site_aniso_label
_atom_site_aniso_U_11
_atom_site_aniso_U_22
_atom_site_aniso_U_33
_atom_site_aniso_U_12
_atom_site_aniso_U_13
_atom_site_aniso_U_23
N1 0.0430(9) 0.0476(10) 0.0351(8) -0.0026(8) 0.0119(7) -0.0027(7)
O1 0.0743(11) 0.1030(14) 0.0427(8) -0.0408(10) 0.0191(7) -0.0301(8)
O2 0.0728(11) 0.0881(13) 0.0447(9) -0.0339(10) 0.0181(7) 0.0035(8)
C1 0.0384(10) 0.0327(9) 0.0311(9) 0.0052(8) 0.0090(7) -0.0006(7)
C2 0.0388(10) 0.0342(10) 0.0420(10) 0.0021(8) 0.0060(8) 0.0018(8)
C3 0.0487(11) 0.0407(11) 0.0357(10) 0.0075(9) -0.0021(8) -0.0036(8)
C4 0.0485(11) 0.0510(12) 0.0305(9) 0.0232(9) 0.0071(8) 0.0028(8)
C5 0.0383(11) 0.0579(13) 0.0431(10) 0.0087(9) 0.0164(8) 0.0066(9)
C6 0.0382(10) 0.0470(11) 0.0375(10) 0.0010(8) 0.0080(7) -0.0016(8)
O3 0.0684(10) 0.0769(11) 0.0302(7) 0.0395(8) 0.0100(6) 0.0045(6)
C7 0.0377(10) 0.0498(11) 0.0306(9) 0.0040(9) 0.0033(7) -0.0026(8)
O4 0.0554(9) 0.0584(9) 0.0326(7) 0.0197(7) 0.0006(6) -0.0061(6)
O5 0.0578(9) 0.0801(11) 0.0278(7) 0.0220(8) 0.0059(6) -0.0007(6)
C8A 0.052(3) 0.043(3) 0.0314(14) -0.0076(18) 0.0046(15) -0.0078(17)
C9A 0.040(4) 0.037(4) 0.025(3) -0.001(3) -0.001(3) -0.001(2)
C10A 0.051(4) 0.056(4) 0.047(4) -0.019(4) 0.013(3) -0.006(3)
C11A 0.052(3) 0.043(3) 0.0314(14) -0.0076(18) 0.0046(15) -0.0078(17)
C12A 0.037(4) 0.041(4) 0.032(4) 0.002(3) -0.002(3) 0.004(3)
C13A 0.061(4) 0.039(3) 0.032(3) -0.024(3) 0.013(3) -0.004(2)
C8B 0.052(3) 0.043(3) 0.0314(14) -0.0076(18) 0.0046(15) -0.0078(17)
C9B 0.040(4) 0.037(4) 0.025(3) -0.001(3) -0.001(3) -0.001(2)
C10B 0.051(4) 0.056(4) 0.047(4) -0.019(4) 0.013(3) -0.006(3)
C11B 0.052(3) 0.043(3) 0.0314(14) -0.0076(18) 0.0046(15) -0.0078(17)
C12B 0.037(4) 0.041(4) 0.032(4) 0.002(3) -0.002(3) 0.004(3)
C13B 0.061(4) 0.039(3) 0.032(3) -0.024(3) 0.013(3) -0.004(2)

loop_
_atom_type_symbol
_atom_type_description
_atom_type_scat_dispersion_real
_atom_type_scat_dispersion_imag
_atom_type_scat_source
C C 0.0033 0.0016 'International Tables Vol C Tables 4.2.6.8 and 6.1.1.4'
H H 0.0000 0.0000 'International Tables Vol C Tables 4.2.6.8 and 6.1.1.4'
N N 0.0061 0.0033 'International Tables Vol C Tables 4.2.6.8 and 6.1.1.4'
O O 0.0106 0.0060 'International Tables Vol C Tables 4.2.6.8 and 6.1.1.4'

loop_
_geom_angle_atom_site_label_1
_geom_angle_atom_site_label_2
_geom_angle_atom_site_label_3
_geom_angle_site_symmetry_1
_geom_angle_site_symmetry_3
_geom_angle
O1 N1 O2 . . 122.74(16)
O1 N1 C1 . . 118.76(16)
O2 N1 C1 . . 118.49(16)
C2 C1 C6 . . 122.64(17)
C2 C1 N1 . . 118.54(16)
C6 C1 N1 . . 118.82(16)
C3 C2 C1 . . 118.65(18)
C3 C2 H2 . . 120.7
C1 C2 H2 . . 120.7
C4 C3 C2 . . 119.16(18)
C4 C3 H3 . . 120.4
C2 C3 H3 . . 120.4
C3 C4 C5 . . 122.15(17)
C3 C4 O3 . . 117.26(18)
C5 C4 O3 . . 120.50(19)
C4 C5 C6 . . 119.38(18)
C4 C5 H5 . . 120.3
C6 C5 H5 . . 120.3
C5 C6 C1 . . 118.01(18)
C5 C6 H6 . . 121.0
C1 C6 H6 . . 121.0
C7 O3 C4 . . 116.99(14)
O4 C7 O5 . . 128.71(18)
O4 C7 O3 . . 125.86(17)
O5 C7 O3 . . 105.43(16)
C7 O5 C8B . . 115.5(5)
C7 O5 C8A . . 111.3(5)
C9A C8A O5 . . 104.0(8)
C9A C8A C13A . . 110.5(8)
O5 C8A C13A . . 114.2(7)
C9A C8A H8A . . 109.3
O5 C8A H8A . . 109.3
C13A C8A H8A . . 109.3
C8A C9A C10A . . 110.5(8)
C8A C9A H9A . . 109.5
C10A C9A H9A . . 109.5
C11A C10A C9A . . 103.0(8)
C11A C10A H10A . . 111.2
C9A C10A H10A . . 111.2
C11A C10A H10B . . 111.2
C9A C10A H10B . . 111.2
H10A C10A H10B . . 109.1
O5 C11A C12A 3_666 . 108.3(7)
O5 C11A C10A 3_666 . 100.1(7)
C12A C11A C10A . . 115.6(9)
O5 C11A H11A 3_666 . 110.8
C12A C11A H11A . . 110.8
C10A C11A H11A . . 110.8
C13A C12A C11A . . 118.0(9)
C13A C12A H12A . . 121.0
C11A C12A H12A . . 121.0
C12A C13A C8A . . 122.2(9)
C12A C13A H13A . . 118.9
C8A C13A H13A . . 118.9
O5 C8B C9B . . 104.4(9)
O5 C8B C13B . . 110.5(8)
C9B C8B C13B . . 108.5(10)
O5 C8B H8B . . 111.0
C9B C8B H8B . . 111.0
C13B C8B H8B . . 111.0
C8B C9B C10B . . 111.5(9)
C8B C9B H9C . . 109.3
C10B C9B H9C . . 109.3
C8B C9B H9D . . 109.3
C10B C9B H9D . . 109.3
H9C C9B H9D . . 108.0
C9B C10B C11B . . 105.0(9)
C9B C10B H10C . . 110.7
C11B C10B H10C . . 110.7
C9B C10B H10D . . 110.7
C11B C10B H10D . . 110.7
H10C C10B H10D . . 108.8
C12B C11B O5 . 3_666 104.8(8)
C12B C11B C10B . . 115.4(11)
O5 C11B C10B 3_666 . 103.6(8)
C12B C11B H11B . . 110.9
O5 C11B H11B 3_666 . 110.9
C10B C11B H11B . . 110.9
C13B C12B C11B . . 116.9(11)
C13B C12B H12B . . 121.6
C11B C12B H12B . . 121.6
C12B C13B C8B . . 125.0(11)
C12B C13B H13B . . 117.5
C8B C13B H13B . . 117.5

loop_
_geom_bond_atom_site_label_1
_geom_bond_atom_site_label_2
_geom_bond_site_symmetry_2
_geom_bond_distance
N1 O1 . 1.208(2)
N1 O2 . 1.220(2)
N1 C1 . 1.461(2)
C1 C2 . 1.379(3)
C1 C6 . 1.387(3)
C2 C3 . 1.378(3)
C2 H2 . 0.9500
C3 C4 . 1.374(3)
C3 H3 . 0.9500
C4 C5 . 1.379(3)
C4 O3 . 1.403(2)
C5 C6 . 1.381(3)
C5 H5 . 0.9500
C6 H6 . 0.9500
O3 C7 . 1.336(2)
C7 O4 . 1.187(2)
C7 O5 . 1.327(2)
O5 C8B . 1.491(10)
O5 C11B 3_666 1.491(10)
O5 C11A 3_666 1.500(10)
O5 C8A . 1.515(9)
C8A C9A . 1.513(10)
C8A C13A . 1.543(9)
C8A H8A . 1.0000
C9A C10A . 1.527(10)
C9A H9A . 0.9900
C10A C11A . 1.516(10)
C10A H10A . 0.9900
C10A H10B . 0.9900
C11A O5 3_666 1.500(10)
C11A C12A . 1.511(10)
C11A H11A . 1.0000
C12A C13A . 1.387(11)
C12A H12A . 0.9500
C13A H13A . 0.9500
C8B C9B . 1.502(11)
C8B C13B . 1.513(10)
C8B H8B . 1.0000
C9B C10B . 1.517(11)
C9B H9C . 0.9900
C9B H9D . 0.9900
C10B C11B . 1.519(11)
C10B H10C . 0.9900
C10B H10D . 0.9900
C11B C12B . 1.489(11)
C11B O5 3_666 1.491(10)
C11B H11B . 1.0000
C12B C13B . 1.397(13)
C12B H12B . 0.9500
C13B H13B . 0.9500
